data_2012385
loop_
_publ_author_name
'N\"ather, Christian'
'Wriedt, Mario'
'Je\&s, Inke'

_publ_section_title
Poly[[aquacopper(I)-\m-bromo]-\m-(5-methylpyrazine-2-carboxylato)-\k^3^<i>N</i>^4^:<i>O</i>,<i>N</i>^1^-[diaquacopper(II)]-\m-(5-methylpyrazine-2-carboxylato)-\k^3^<i>O</i>,<i>N</i>^1^:<i>N</i>^4^-[aquacopper(I)-\m-bromo]]
_journal_issue 12
_journal_name_full 'Acta Crystallographica Section C'
_journal_page_first 1395
_journal_page_last 1397
_journal_paper_doi 10.1107/S0108270101016250
_journal_volume 57
_journal_year 2001
_chemical_formula_iupac '[Cu3 Br2 (C6 H5 N2 O2)2 (H2 O)4]'
_chemical_formula_moiety 'C12 H18 Br2 Cu3 N4 O8'
_chemical_formula_sum 'C12 H18 Br2 Cu3 N4 O8'
_chemical_formula_weight 696.74
_chemical_name_systematic
;Poly[[aquacopper(I)-\m-bromo]-\m-(5-methylpyrazine-2-carboxylato)-N^4^:O,N^1^-
[diaquacopper(II)]-\m-(5-methylpyrazine-2-carboxylato)-O,N^1^:N^4^-
[aquacopper(I)]-\m-bromo]
;
_space_group_IT_number 14
_symmetry_cell_setting monoclinic
_symmetry_space_group_name_Hall '-P 2ybc'
_symmetry_space_group_name_H-M 'P 1 21/c 1'
_atom_sites_solution_hydrogens geom
_atom_sites_solution_primary direct
_atom_sites_solution_secondary difmap
_audit_creation_method SHELXL-97
_cell_angle_alpha 90.00
_cell_angle_beta 113.069(18)
_cell_angle_gamma 90.00
_cell_formula_units_Z 2
_cell_length_a 7.1796(18)
_cell_length_b 23.238(3)
_cell_length_c 6.5358(16)
_cell_measurement_reflns_used 114
_cell_measurement_temperature 293(2)
_cell_measurement_theta_max 19
_cell_measurement_theta_min 10
_cell_volume 1003.2(4)
_computing_cell_refinement DIF4
_computing_data_collection 'DIF4 (Stoe & Cie, 1992)'
_computing_data_reduction 'REDU4 (Stoe & Cie, 1992)'
_computing_molecular_graphics 'XP in SHELXTL (Bruker, 1998)'
_computing_publication_material 'CIFTAB in SHELXL97'
_computing_structure_refinement 'SHELXL97 (Sheldrick, 1997)'
_computing_structure_solution 'SHELXS97 (Sheldrick, 1997)'
_diffrn_ambient_temperature 293(2)
_diffrn_measured_fraction_theta_full .999
_diffrn_measured_fraction_theta_max .999
_diffrn_measurement_device_type 'Philips PW-1100 four-circle'
_diffrn_measurement_method \w-\q
_diffrn_radiation_monochromator graphite
_diffrn_radiation_source 'fine-focus sealed tube'
_diffrn_radiation_type MoK\a
_diffrn_radiation_wavelength .71073
_diffrn_reflns_av_R_equivalents .0179
_diffrn_reflns_av_sigmaI/netI .0358
_diffrn_reflns_limit_h_max 8
_diffrn_reflns_limit_h_min -9
_diffrn_reflns_limit_k_max 30
_diffrn_reflns_limit_k_min -1
_diffrn_reflns_limit_l_max 8
_diffrn_reflns_limit_l_min 0
_diffrn_reflns_number 2741
_diffrn_reflns_theta_full 27.98
_diffrn_reflns_theta_max 27.98
_diffrn_reflns_theta_min 3.08
_diffrn_standards_decay_% none
_diffrn_standards_interval_time 120
_diffrn_standards_number 4
_exptl_absorpt_coefficient_mu 7.182
_exptl_absorpt_correction_T_max .390
_exptl_absorpt_correction_T_min .341
_exptl_absorpt_correction_type numerical
_exptl_absorpt_process_details '(X-SHAPE; Stoe & Cie, 1998)'
_exptl_crystal_colour red
_exptl_crystal_density_diffrn 2.307
_exptl_crystal_density_method 'not measured'
_exptl_crystal_description block
_exptl_crystal_F_000 678
_exptl_crystal_size_max .10
_exptl_crystal_size_mid .08
_exptl_crystal_size_min .05
_refine_diff_density_max .536
_refine_diff_density_min -.465
_refine_ls_extinction_method none
_refine_ls_goodness_of_fit_ref 1.023
_refine_ls_hydrogen_treatment mixed
_refine_ls_matrix_type full
_refine_ls_number_parameters 134
_refine_ls_number_reflns 2420
_refine_ls_number_restraints 0
_refine_ls_restrained_S_all 1.023
_refine_ls_R_factor_all .0517
_refine_ls_R_factor_gt .0260
_refine_ls_shift/su_max .001
_refine_ls_shift/su_mean .000
_refine_ls_structure_factor_coef Fsqd
_refine_ls_weighting_details 'calc w = 1/[\s^2^(Fo^2^)+(0.0279P)^2^+0.5653P] where P = (Fo^2^+2Fc^2^)/3'
_refine_ls_weighting_scheme calc
_refine_ls_wR_factor_gt .0590
_refine_ls_wR_factor_ref .0637
_reflns_number_gt 1866
_reflns_number_total 2420
_reflns_threshold_expression I>2\s(I)
_cod_data_source_file ln1122.cif
_cod_data_source_block I
_cod_original_sg_symbol_H-M 'P 21/c'
_cod_database_code 2012385

loop_
_symmetry_equiv_pos_as_xyz
'x, y, z'
'-x, y+1/2, -z+1/2'
'-x, -y, -z'
'x, -y-1/2, z-1/2'

loop_
_atom_site_label
_atom_site_fract_x
_atom_site_fract_y
_atom_site_fract_z
_atom_site_U_iso_or_equiv
_atom_site_adp_type
_atom_site_calc_flag
_atom_site_refinement_flags
_atom_site_occupancy
_atom_site_disorder_assembly
_atom_site_disorder_group
_atom_site_type_symbol
Cu1 1.0000 .5000 .5000 .02693(13) Uani d S 1 . . Cu
Cu2 .28020(6) .296630(18) .18925(7) .03403(11) Uani d . 1 . . Cu
Br1 .16266(5) .293378(13) .50207(5) .02957(9) Uani d . 1 . . Br
N1 .8228(3) .43139(10) .4021(4) .0214(5) Uani d . 1 . . N
C1 .6942(4) .42812(12) .5065(5) .0231(6) Uani d . 1 . . C
C2 .5475(4) .38661(13) .4483(5) .0260(6) Uani d . 1 . . C
H2 .4574 .3858 .5189 .031 Uiso calc R 1 . . H
N2 .5295(3) .34678(10) .2917(4) .0252(5) Uani d . 1 . . N
C3 .6626(4) .34869(12) .1928(5) .0240(6) Uani d . 1 . . C
C4 .8096(4) .39216(12) .2504(5) .0228(6) Uani d . 1 . . C
H4 .9001 .3934 .1804 .027 Uiso calc R 1 . . H
C5 .7219(4) .47425(13) .6773(5) .0263(6) Uani d . 1 . . C
O1 .8495(3) .51316(9) .6879(4) .0306(5) Uani d . 1 . . O
O2 .6219(3) .47215(10) .7946(4) .0358(5) Uani d . 1 . . O
C6 .6532(5) .30433(16) .0263(6) .0390(8) Uani d . 1 . . C
H6A .7800 .3031 .0093 .058 Uiso calc PR .69 . . H
H6B .5467 .3137 -.1138 .058 Uiso calc PR .69 . . H
H6C .6269 .2674 .0755 .058 Uiso calc PR .69 . . H
H6D .5224 .2864 -.0286 .058 Uiso calc PR .31 . . H
H6E .7557 .2758 .0945 .058 Uiso calc PR .31 . . H
H6F .6755 .3221 -.0949 .058 Uiso calc PR .31 . . H
O3 1.2587(3) .45098(10) .8430(4) .0341(5) Uani d . 1 . . O
H1O3 1.2845 .4731 .9484 .051 Uiso d R 1 . . H
H2O3 1.3663 .4442 .8316 .051 Uiso d R 1 . . H
O4 .0654(3) .35517(10) -.0804(4) .0378(5) Uani d . 1 . . O
H1O4 .1121 .3844 -.1126 .057 Uiso d R 1 . . H
H2O4 .0507 .3325 -.1818 .057 Uiso d R 1 . . H

loop_
_atom_site_aniso_label
_atom_site_aniso_U_11
_atom_site_aniso_U_22
_atom_site_aniso_U_33
_atom_site_aniso_U_12
_atom_site_aniso_U_13
_atom_site_aniso_U_23
Cu1 .0259(3) .0249(2) .0381(3) -.0093(2) .0213(2) -.0094(2)
Cu2 .0313(2) .0337(2) .0364(2) -.01061(17) .01265(17) -.00484(17)
Br1 .03620(17) .02869(16) .02826(15) .00700(13) .01742(13) .00549(12)
N1 .0191(11) .0227(12) .0245(12) -.0025(9) .0108(9) -.0009(9)
C1 .0216(13) .0233(14) .0262(14) .0015(11) .0114(11) .0013(11)
C2 .0225(13) .0284(15) .0303(15) -.0049(12) .0140(12) -.0019(12)
N2 .0222(12) .0250(12) .0291(13) -.0052(10) .0108(10) -.0008(10)
C3 .0198(13) .0238(14) .0262(14) -.0010(11) .0069(11) -.0020(12)
C4 .0200(13) .0257(14) .0246(14) -.0003(11) .0106(11) -.0008(12)
C5 .0226(14) .0293(15) .0292(15) -.0011(12) .0127(12) -.0021(12)
O1 .0287(10) .0312(12) .0398(13) -.0100(9) .0220(9) -.0137(9)
O2 .0336(12) .0426(13) .0432(13) -.0111(10) .0279(10) -.0121(11)
C6 .0369(18) .045(2) .0389(18) -.0148(15) .0188(15) -.0183(15)
O3 .0326(12) .0353(12) .0391(13) -.0052(10) .0189(10) -.0061(10)
O4 .0449(13) .0324(12) .0409(13) -.0012(10) .0222(11) .0020(10)

loop_
_atom_type_symbol
_atom_type_description
_atom_type_scat_dispersion_real
_atom_type_scat_dispersion_imag
_atom_type_scat_source
C C .0033 .0016 'International Tables Vol C Tables 4.2.6.8 and 6.1.1.4'
H H .0000 .0000 'International Tables Vol C Tables 4.2.6.8 and 6.1.1.4'
N N .0061 .0033 'International Tables Vol C Tables 4.2.6.8 and 6.1.1.4'
O O .0106 .0060 'International Tables Vol C Tables 4.2.6.8 and 6.1.1.4'
Cu Cu .3201 1.2651 'International Tables Vol C Tables 4.2.6.8 and 6.1.1.4'
Br Br -.2901 2.4595 'International Tables Vol C Tables 4.2.6.8 and 6.1.1.4'

loop_
_geom_angle_atom_site_label_1
_geom_angle_atom_site_label_2
_geom_angle_atom_site_label_3
_geom_angle_site_symmetry_1
_geom_angle_site_symmetry_3
_geom_angle
_geom_angle_publ_flag
O1 Cu1 O1 . 3_766 180.0 n
O1 Cu1 N1 . 3_766 96.56(9) y
O1 Cu1 N1 . . 83.44(9) y
O1 Cu1 N1 3_766 . 96.56(9) y
N1 Cu1 N1 3_766 . 180.0 n
N2 Cu2 O4 . . 98.92(9) y
N2 Cu2 Br1 . 4_565 139.52(7) y
O4 Cu2 Br1 . 4_565 97.44(6) y
N2 Cu2 Br1 . . 106.61(7) y
O4 Cu2 Br1 . . 107.89(6) y
Br1 Cu2 Br1 4_565 . 103.079(19) y
Cu2 Br1 Cu2 4_566 . 106.195(19) y
C4 N1 C1 . . 118.6(2) n
C4 N1 Cu1 . . 130.14(18) n
C1 N1 Cu1 . . 111.23(18) n
N1 C1 C2 . . 120.3(3) n
N1 C1 C5 . . 114.7(2) n
C2 C1 C5 . . 124.9(2) n
N2 C2 C1 . . 122.0(3) n
N2 C2 H2 . . 119.0 n
C1 C2 H2 . . 119.0 n
C3 N2 C2 . . 117.8(2) n
C3 N2 Cu2 . . 124.3(2) y
C2 N2 Cu2 . . 117.20(18) y
N2 C3 C4 . . 119.7(3) n
N2 C3 C6 . . 119.5(2) n
C4 C3 C6 . . 120.8(3) n
N1 C4 C3 . . 121.6(2) n
N1 C4 H4 . . 119.2 n
C3 C4 H4 . . 119.2 n
O2 C5 O1 . . 125.0(3) n
O2 C5 C1 . . 119.4(3) n
O1 C5 C1 . . 115.6(2) n
C5 O1 Cu1 . . 114.79(19) y
C3 C6 H6A . . 109.5 n
C3 C6 H6B . . 109.5 n
H6A C6 H6B . . 109.5 n
C3 C6 H6C . . 109.5 n
H6A C6 H6C . . 109.5 n
H6B C6 H6C . . 109.5 n
C3 C6 H6D . . 109.5 n
H6A C6 H6D . . 141.1 n
H6B C6 H6D . . 56.3 n
H6C C6 H6D . . 56.3 n
C3 C6 H6E . . 109.5 n
H6A C6 H6E . . 56.3 n
H6B C6 H6E . . 141.1 n
H6C C6 H6E . . 56.3 n
H6D C6 H6E . . 109.5 n
C3 C6 H6F . . 109.5 n
H6A C6 H6F . . 56.3 n
H6B C6 H6F . . 56.3 n
H6C C6 H6F . . 141.1 n
H6D C6 H6F . . 109.5 n
H6E C6 H6F . . 109.5 n
H1O3 O3 H2O3 . . 106.6 n
Cu2 O4 H1O4 . . 118.1 n
Cu2 O4 H2O4 . . 94.3 n
H1O4 O4 H2O4 . . 105.0 n

loop_
_geom_bond_atom_site_label_1
_geom_bond_atom_site_label_2
_geom_bond_site_symmetry_2
_geom_bond_distance
_geom_bond_publ_flag
Cu1 O1 . 1.9517(19) y
Cu1 N1 . 1.983(2) y
Cu1 O3 . 2.552(3) n
Cu2 N2 . 2.018(2) y
Cu2 O4 . 2.281(2) y
Cu2 Br1 4_565 2.4030(6) y
Cu2 Br1 . 2.5000(7) y
N1 C4 . 1.323(3) n
N1 C1 . 1.348(3) n
C1 C2 . 1.368(4) n
C1 C5 . 1.503(4) n
C2 N2 . 1.348(4) n
C2 H2 . .9300 n
N2 C3 . 1.348(4) n
C3 C4 . 1.402(4) n
C3 C6 . 1.481(4) n
C4 H4 . .9300 n
C5 O2 . 1.240(3) n
C5 O1 . 1.269(4) n
C6 H6A . .9600 n
C6 H6B . .9600 n
C6 H6C . .9600 n
C6 H6D . .9600 n
C6 H6E . .9600 n
C6 H6F . .9600 n
O3 H1O3 . .8200 n
O3 H2O3 . .8199 n
O4 H1O4 . .8201 n
O4 H2O4 . .8199 n

loop_
_geom_hbond_atom_site_label_D
_geom_hbond_atom_site_label_H
_geom_hbond_atom_site_label_A
_geom_hbond_site_symmetry_A
_geom_hbond_distance_DH
_geom_hbond_distance_HA
_geom_hbond_distance_DA
_geom_hbond_angle_DHA
O3 H1O3 O2 3_767 .82 2.00 2.818(3) 173.7
O3 H2O3 O2 1_655 .82 2.05 2.791(3) 150.3
O4 H1O4 O3 1_454 .82 1.96 2.771(3) 172.1
O4 H2O4 Br1 1_554 .82 2.65 3.390(2) 150.1

loop_
_geom_torsion_atom_site_label_1
_geom_torsion_atom_site_label_2
_geom_torsion_atom_site_label_3
_geom_torsion_atom_site_label_4
_geom_torsion_site_symmetry_1
_geom_torsion_site_symmetry_4
_geom_torsion
_geom_torsion_publ_flag
N2 Cu2 Br1 Cu2 . 4_566 -100.34(8) n
O4 Cu2 Br1 Cu2 . 4_566 154.21(6) n
Br1 Cu2 Br1 Cu2 4_565 4_566 51.81(3) n
O1 Cu1 N1 C4 . . 177.2(3) n
O1 Cu1 N1 C4 3_766 . -2.8(3) n
O1 Cu1 N1 C1 . . .16(19) n
O1 Cu1 N1 C1 3_766 . -179.84(19) n
C4 N1 C1 C2 . . -3.1(4) n
Cu1 N1 C1 C2 . . 174.4(2) n
C4 N1 C1 C5 . . 179.5(2) n
Cu1 N1 C1 C5 . . -3.1(3) n
N1 C1 C2 N2 . . 2.1(4) n
C5 C1 C2 N2 . . 179.2(3) n
C1 C2 N2 C3 . . .3(4) n
C1 C2 N2 Cu2 . . -170.4(2) n
O4 Cu2 N2 C3 . . -84.0(2) n
Br1 Cu2 N2 C3 4_565 . 28.7(3) n
Br1 Cu2 N2 C3 . . 164.2(2) n
O4 Cu2 N2 C2 . . 86.1(2) n
Br1 Cu2 N2 C2 4_565 . -161.16(17) n
Br1 Cu2 N2 C2 . . -25.7(2) n
C2 N2 C3 C4 . . -1.6(4) n
Cu2 N2 C3 C4 . . 168.4(2) n
C2 N2 C3 C6 . . 177.6(3) n
Cu2 N2 C3 C6 . . -12.4(4) n
C1 N1 C4 C3 . . 1.7(4) n
Cu1 N1 C4 C3 . . -175.1(2) n
N2 C3 C4 N1 . . .7(4) n
C6 C3 C4 N1 . . -178.6(3) n
N1 C1 C5 O2 . . -174.2(3) n
C2 C1 C5 O2 . . 8.5(5) n
N1 C1 C5 O1 . . 6.0(4) n
C2 C1 C5 O1 . . -171.3(3) n
O2 C5 O1 Cu1 . . 174.4(3) n
C1 C5 O1 Cu1 . . -5.8(3) n
N1 Cu1 O1 C5 3_766 . -176.7(2) n
N1 Cu1 O1 C5 . . 3.3(2) n
